data_2202884
loop_
_publ_author_name
'Tony D. Keene'
'Michael B. Hursthouse'
'Daniel J. Price'

_publ_section_title <i>trans</i>-Bis(2-aminoanilinium-\k<i>N</i>^2^)bis(oxalato-\k^2^<i>O</i>,<i>O</i>')copper(II)
_journal_issue 12
_journal_name_full 'Acta Crystallographica Section E'
_journal_page_first m1131
_journal_page_last m1133
_journal_paper_doi 10.1107/S1600536803025613
_journal_volume 59
_journal_year 2003
_chemical_formula_iupac '[Cu (C2 O4)2 (C6 H9 N2)2]'
_chemical_formula_moiety 'C16 H18 Cu N4 O8'
_chemical_formula_sum 'C16 H18 Cu N4 O8'
_chemical_formula_weight 457.89
_space_group_IT_number 14
_symmetry_cell_setting monoclinic
_symmetry_space_group_name_Hall '-P 2ybc'
_symmetry_space_group_name_H-M 'P 1 21/c 1'
_audit_creation_method 'WinGX routine CIF_UPDATE'
_cell_angle_alpha 90
_cell_angle_beta 108.0130(10)
_cell_angle_gamma 90
_cell_formula_units_Z 2
_cell_length_a 11.5768(4)
_cell_length_b 10.6642(3)
_cell_length_c 7.5782(2)
_cell_measurement_reflns_used 4249
_cell_measurement_temperature 120(2)
_cell_measurement_theta_max 27.48
_cell_measurement_theta_min 2.91
_cell_volume 889.73(5)
_computing_cell_refinement 'DENZO and COLLECT (Hooft, 1998)'
_computing_data_collection 'DENZO (Otwinowski and Minor, 1997)'
_computing_data_reduction 'DENZO and COLLECT'
_computing_molecular_graphics 'DIAMOND (Brandenburg, 1999)'
_computing_structure_refinement
;
SHELXS97 (Sheldrick, 1997) in WinGX
;
_computing_structure_solution
;
SHELXS97 (Sheldrick, 1997) in WinGX (Farrugia, 1999)
;
_diffrn_measured_fraction_theta_full 0.994
_diffrn_measured_fraction_theta_max 0.994
_diffrn_measurement_device '95mm CCD camera on \k-goniostat'
_diffrn_measurement_device_type 'Nonius KappaCCD area-detector'
_diffrn_measurement_method '\f and \w scans to fill Ewald sphere'
_diffrn_radiation_type MoK\a
_diffrn_radiation_wavelength 0.71073
_diffrn_reflns_av_R_equivalents 0.0858
_diffrn_reflns_limit_h_max 15
_diffrn_reflns_limit_h_min -15
_diffrn_reflns_limit_k_max 13
_diffrn_reflns_limit_k_min -13
_diffrn_reflns_limit_l_max 9
_diffrn_reflns_limit_l_min -9
_diffrn_reflns_number 8409
_diffrn_reflns_theta_full 27.47
_diffrn_reflns_theta_max 27.47
_diffrn_reflns_theta_min 2.91
_exptl_absorpt_coefficient_mu 1.284
_exptl_absorpt_correction_T_max 0.880
_exptl_absorpt_correction_T_min 0.605
_exptl_absorpt_correction_type multi-scan
_exptl_absorpt_process_details '(SORTAV; Blessing, 1997)'
_exptl_crystal_colour 'pale green'
_exptl_crystal_density_diffrn 1.709
_exptl_crystal_density_method 'not measured'
_exptl_crystal_description block
_exptl_crystal_F_000 470
_exptl_crystal_size_max 0.2
_exptl_crystal_size_mid 0.1
_exptl_crystal_size_min 0.1
_refine_diff_density_max 0.466
_refine_diff_density_min -0.564
_refine_ls_extinction_method none
_refine_ls_goodness_of_fit_ref 1.059
_refine_ls_hydrogen_treatment mixed
_refine_ls_matrix_type full
_refine_ls_number_parameters 142
_refine_ls_number_reflns 2023
_refine_ls_number_restraints 0
_refine_ls_restrained_S_all 1.059
_refine_ls_R_factor_gt 0.0354
_refine_ls_shift/su_max 0
_refine_ls_structure_factor_coef Fsqd
_refine_ls_weighting_details 'calc w = 1/[\s^2^(Fo^2^)+(0.0263P)^2^+0.8605P] where P = (Fo^2^+2Fc^2^)/3'
_refine_ls_weighting_scheme calc
_refine_ls_wR_factor_ref 0.0909
_reflns_number_gt 1765
_reflns_number_total 2023
_reflns_threshold_expression I>2\s(I)
_cod_data_source_file rn6005.cif
_cod_data_source_block I
_cod_depositor_comments
;
The following automatic conversions were performed:

'_chemical_melting_point' value 'N/A' was changed to '?' - the value
is undefined or not given.

Automatic conversion script
Id: cif_fix_values 1646 2011-03-28 12:23:43Z adriana 

The following automatic conversions were performed:

'_chemical_melting_point' value 'N/A' was changed to '?' - the value
is undefined or not given.

Automatic conversion script
Id: cif_fix_values 1715 2011-07-08 13:25:40Z adriana 
;
_cod_original_sg_symbol_H-M 'P 21/c'
_cod_database_code 2202884
_cod_database_fobs_code 2202884

loop_
_symmetry_equiv_pos_as_xyz
'x, y, z'
'-x, y+1/2, -z+1/2'
'-x, -y, -z'
'x, -y-1/2, z-1/2'

loop_
_atom_site_label
_atom_site_fract_x
_atom_site_fract_y
_atom_site_fract_z
_atom_site_U_iso_or_equiv
_atom_site_adp_type
_atom_site_calc_flag
_atom_site_refinement_flags
_atom_site_occupancy
_atom_site_disorder_assembly
_atom_site_disorder_group
_atom_site_type_symbol
H1B 0.139(2) 0.118(3) 0.348(4) 0.025(7) Uiso d . 1 . . H
H1A 0.148(2) 0.197(3) 0.188(4) 0.021(7) Uiso d . 1 . . H
Cu1 0 0 0 0.01258(13) Uani d S 1 . . Cu
O1 -0.24205(13) 0.13669(14) 0.2149(2) 0.0157(3) Uani d . 1 . . O
O4 -0.03181(13) -0.09760(14) 0.2004(2) 0.0139(3) Uani d . 1 . . O
O2 -0.12189(12) 0.11570(14) 0.0367(2) 0.0136(3) Uani d . 1 . . O
O3 -0.15409(14) -0.09020(15) 0.3788(2) 0.0183(3) Uani d . 1 . . O
N2 0.22712(15) -0.11713(17) 0.4045(3) 0.0137(4) Uani d . 1 . . N
H2A 0.2389 -0.1985 0.3901 0.021 Uiso calc R 1 . . H
H2B 0.1503 -0.0975 0.3441 0.021 Uiso calc R 1 . . H
H2C 0.2428 -0.1002 0.5246 0.021 Uiso calc R 1 . . H
N1 0.15697(16) 0.12297(18) 0.2376(3) 0.0152(4) Uani d . 1 . . N
C5 0.4172(2) -0.0972(2) 0.3323(3) 0.0188(5) Uani d . 1 . . C
H5 0.4392 -0.1753 0.3872 0.023 Uiso calc R 1 . . H
C1 -0.16504(18) 0.07888(19) 0.1619(3) 0.0123(4) Uani d . 1 . . C
C8 0.3508(2) 0.1354(2) 0.1705(3) 0.0183(5) Uani d . 1 . . C
H8 0.3295 0.2136 0.1158 0.022 Uiso calc R 1 . . H
C4 0.30838(19) -0.0435(2) 0.3299(3) 0.0145(4) Uani d . 1 . . C
C2 -0.11398(18) -0.0473(2) 0.2586(3) 0.0135(4) Uani d . 1 . . C
C6 0.4940(2) -0.0348(2) 0.2527(4) 0.0224(5) Uani d . 1 . . C
H6 0.5676 -0.0704 0.2543 0.027 Uiso calc R 1 . . H
C3 0.27242(18) 0.0743(2) 0.2512(3) 0.0140(4) Uani d . 1 . . C
C7 0.4598(2) 0.0807(2) 0.1711(4) 0.0226(5) Uani d . 1 . . C
H7 0.5103 0.1224 0.116 0.027 Uiso calc R 1 . . H

loop_
_atom_site_aniso_label
_atom_site_aniso_U_11
_atom_site_aniso_U_22
_atom_site_aniso_U_33
_atom_site_aniso_U_12
_atom_site_aniso_U_13
_atom_site_aniso_U_23
Cu1 0.0129(2) 0.0124(2) 0.0140(2) 0.00294(12) 0.00640(16) 0.00287(13)
O1 0.0149(7) 0.0144(8) 0.0196(8) 0.0023(6) 0.0080(6) 0.0000(6)
O4 0.0157(7) 0.0122(8) 0.0153(8) 0.0022(6) 0.0071(6) 0.0021(6)
O2 0.0142(7) 0.0122(7) 0.0156(8) 0.0013(6) 0.0063(6) 0.0021(6)
O3 0.0235(8) 0.0167(8) 0.0192(8) 0.0027(6) 0.0130(7) 0.0038(6)
N2 0.0137(8) 0.0116(9) 0.0154(9) 0.0004(7) 0.0039(7) 0.0005(7)
N1 0.0173(9) 0.0117(9) 0.0171(10) 0.0022(7) 0.0060(8) 0.0026(7)
C5 0.0175(10) 0.0151(11) 0.0231(12) 0.0025(8) 0.0053(9) -0.0006(9)
C1 0.0118(9) 0.0111(10) 0.0122(10) -0.0018(7) 0.0012(8) -0.0002(8)
C8 0.0219(11) 0.0120(11) 0.0215(12) -0.0028(8) 0.0075(9) -0.0005(9)
C4 0.0143(10) 0.0136(10) 0.0146(11) -0.0039(8) 0.0029(8) -0.0022(9)
C2 0.0131(9) 0.0120(10) 0.0134(10) -0.0010(8) 0.0012(8) -0.0027(8)
C6 0.0139(10) 0.0241(12) 0.0309(14) 0.0007(9) 0.0093(10) -0.0020(11)
C3 0.0143(9) 0.0134(10) 0.0134(11) -0.0006(8) 0.0028(8) -0.0034(8)
C7 0.0214(11) 0.0214(12) 0.0283(13) -0.0064(9) 0.0122(10) -0.0011(10)

loop_
_atom_type_symbol
_atom_type_description
_atom_type_scat_dispersion_real
_atom_type_scat_dispersion_imag
_atom_type_scat_source
C C 0.0033 0.0016 'International Tables Vol C Tables 4.2.6.8 and 6.1.1.4'
H H 0 0 'International Tables Vol C Tables 4.2.6.8 and 6.1.1.4'
N N 0.0061 0.0033 'International Tables Vol C Tables 4.2.6.8 and 6.1.1.4'
O O 0.0106 0.006 'International Tables Vol C Tables 4.2.6.8 and 6.1.1.4'
Cu Cu 0.3201 1.2651 'International Tables Vol C Tables 4.2.6.8 and 6.1.1.4'

loop_
_geom_angle_atom_site_label_1
_geom_angle_atom_site_label_2
_geom_angle_atom_site_label_3
_geom_angle_site_symmetry_1
_geom_angle_site_symmetry_3
_geom_angle
_geom_angle_publ_flag
O2 Cu1 O2 . 3 180.00(8) ?
O2 Cu1 O4 . 3 95.24(6) y
O2 Cu1 O4 3 3 84.76(6) ?
O2 Cu1 O4 . . 84.76(6) y
O2 Cu1 O4 3 . 95.24(6) ?
O4 Cu1 O4 3 . 180.00(11) ?
O2 Cu1 N1 . . 87.85(6) y
O2 Cu1 N1 3 . 92.15(6) y
O4 Cu1 N1 3 . 90.60(6) y
O4 Cu1 N1 . . 89.40(6) y
C2 O4 Cu1 . . 112.33(13) ?
C1 O2 Cu1 . . 112.36(13) ?
C4 N2 H2A . . 109.5 ?
C4 N2 H2B . . 109.5 ?
H2A N2 H2B . . 109.5 ?
C4 N2 H2C . . 109.5 ?
H2A N2 H2C . . 109.5 ?
H2B N2 H2C . . 109.5 ?
C3 N1 Cu1 . . 108.78(13) ?
C3 N1 H1B . . 112.9(17) ?
Cu1 N1 H1B . . 107.8(17) ?
C3 N1 H1A . . 110.3(17) ?
Cu1 N1 H1A . . 101.9(18) ?
H1B N1 H1A . . 114(2) ?
C4 C5 C6 . . 120.0(2) ?
C4 C5 H5 . . 120.0 ?
C6 C5 H5 . . 120.0 ?
O1 C1 O2 . . 125.13(19) ?
O1 C1 C2 . . 118.71(18) ?
O2 C1 C2 . . 116.14(17) ?
C7 C8 C3 . . 120.9(2) ?
C7 C8 H8 . . 119.6 ?
C3 C8 H8 . . 119.6 ?
C5 C4 C3 . . 122.0(2) ?
C5 C4 N2 . . 117.7(2) ?
C3 C4 N2 . . 120.28(18) ?
O3 C2 O4 . . 126.0(2) ?
O3 C2 C1 . . 119.57(18) ?
O4 C2 C1 . . 114.39(18) ?
C7 C6 C5 . . 119.3(2) ?
C7 C6 H6 . . 120.3 ?
C5 C6 H6 . . 120.3 ?
C4 C3 C8 . . 117.16(19) ?
C4 C3 N1 . . 120.87(19) ?
C8 C3 N1 . . 121.7(2) ?
C6 C7 C8 . . 120.7(2) ?
C6 C7 H7 . . 119.7 ?
C8 C7 H7 . . 119.7 ?

loop_
_geom_bond_atom_site_label_1
_geom_bond_atom_site_label_2
_geom_bond_site_symmetry_2
_geom_bond_distance
_geom_bond_publ_flag
Cu1 O2 . 1.9579(14) y
Cu1 O2 3 1.9579(14) ?
Cu1 O4 3 1.9675(14) ?
Cu1 O4 . 1.9675(14) y
Cu1 N1 . 2.4980(19) y
O1 C1 . 1.248(2) y
O4 C2 . 1.283(2) y
O2 C1 . 1.264(3) y
O3 C2 . 1.231(3) y
N2 C4 . 1.466(3) ?
N2 H2A . 0.8900 ?
N2 H2B . 0.8900 ?
N2 H2C . 0.8900 ?
N1 C3 . 1.407(3) ?
N1 H1B . 0.92(3) ?
N1 H1A . 0.86(3) ?
C5 C4 . 1.379(3) ?
C5 C6 . 1.389(3) ?
C5 H5 . 0.9300 ?
C1 C2 . 1.559(3) y
C8 C7 . 1.389(3) ?
C8 C3 . 1.402(3) ?
C8 H8 . 0.9300 ?
C4 C3 . 1.398(3) ?
C6 C7 . 1.380(4) ?
C6 H6 . 0.9300 ?
C7 H7 . 0.9300 ?

loop_
_geom_hbond_atom_site_label_D
_geom_hbond_atom_site_label_H
_geom_hbond_atom_site_label_A
_geom_hbond_site_symmetry_A
_geom_hbond_distance_DH
_geom_hbond_distance_HA
_geom_hbond_distance_DA
_geom_hbond_angle_DHA
N1 H1A O3 2 0.86(3) 2.33(3) 3.181(2) 167(2)
N2 H2A O1 2_545 0.89 1.93 2.799(2) 164
N2 H2A O2 2_545 0.89 2.56 3.184(2) 128
N2 H2B O4 . 0.89 2.05 2.925(2) 166
N2 H2C O1 3_556 0.89 2.01 2.843(2) 154
N2 H2C O3 3_556 0.89 2.49 3.026(2) 120
N1 H1B O3 3_556 0.92(3) 2.05(3) 2.938(3) 162(2)
